data_1513412
loop_
_publ_author_name
'Wang, Xu'
'Li, Shen-Yan'
'Pan, Ying-Ming'
'Wang, Heng-Shan'
'Liang, Hong'
'Chen, Zhen-Feng'
'Qin, Xiao-Huan'

_publ_section_title
;
 Samarium(III)-Catalyzed C(sp(3))-H Bond Activation: Synthesis of
 Indolizines via C-C and C-N Coupling between 2-Alkylazaarenes and
 Propargylic Alcohols.
;
_journal_issue 2
_journal_name_full 'Organic letters'
_journal_page_first 580
_journal_page_last 583
_journal_paper_doi 10.1021/ol4034513
_journal_volume 16
_journal_year 2014
_chemical_formula_sum 'C22 H15 Cl N2'
_chemical_formula_weight 342.79
_chemical_name_systematic
; 
 ? 
;
_space_group_IT_number 2
_symmetry_cell_setting triclinic
_symmetry_space_group_name_Hall '-P 1'
_symmetry_space_group_name_H-M 'P -1'
_atom_sites_solution_hydrogens geom
_atom_sites_solution_primary direct
_atom_sites_solution_secondary difmap
_audit_creation_method SHELXL-97
_cell_angle_alpha 110.20(3)
_cell_angle_beta 92.26(3)
_cell_angle_gamma 106.10(3)
_cell_formula_units_Z 2
_cell_length_a 8.6705(17)
_cell_length_b 10.194(2)
_cell_length_c 10.926(2)
_cell_measurement_temperature 293(2)
_cell_volume 860.9(4)
_computing_cell_refinement SMART
_computing_structure_refinement 'SHELXL-97 (Sheldrick, 1997)'
_computing_structure_solution 'SHELXS-97 (Sheldrick, 1990)'
_diffrn_ambient_temperature 293(2)
_diffrn_measured_fraction_theta_full 0.998
_diffrn_measured_fraction_theta_max 0.998
_diffrn_radiation_monochromator graphite
_diffrn_radiation_source 'fine-focus sealed tube'
_diffrn_radiation_type MoK\a
_diffrn_radiation_wavelength 0.71073
_diffrn_reflns_av_R_equivalents 0.0193
_diffrn_reflns_av_sigmaI/netI 0.0211
_diffrn_reflns_limit_h_max 10
_diffrn_reflns_limit_h_min -10
_diffrn_reflns_limit_k_max 12
_diffrn_reflns_limit_k_min -12
_diffrn_reflns_limit_l_max 13
_diffrn_reflns_limit_l_min -13
_diffrn_reflns_number 9906
_diffrn_reflns_theta_full 26.36
_diffrn_reflns_theta_max 26.36
_diffrn_reflns_theta_min 2.01
_exptl_absorpt_coefficient_mu 0.228
_exptl_absorpt_correction_T_max 0.98
_exptl_absorpt_correction_T_min 0.98
_exptl_absorpt_correction_type multi-scan
_exptl_absorpt_process_details 'SADABS; Bruker, 2000'
_exptl_crystal_density_diffrn 1.322
_exptl_crystal_density_method 'not measured'
_exptl_crystal_F_000 356
_exptl_crystal_size_max 0.3
_exptl_crystal_size_mid 0.15
_exptl_crystal_size_min 0.08
_refine_diff_density_max 0.317
_refine_diff_density_min -0.276
_refine_diff_density_rms 0.045
_refine_ls_extinction_method none
_refine_ls_goodness_of_fit_ref 1.067
_refine_ls_hydrogen_treatment mixed
_refine_ls_matrix_type full
_refine_ls_number_parameters 286
_refine_ls_number_reflns 3513
_refine_ls_number_restraints 0
_refine_ls_restrained_S_all 1.067
_refine_ls_R_factor_all 0.0455
_refine_ls_R_factor_gt 0.0396
_refine_ls_shift/su_max 0.028
_refine_ls_shift/su_mean 0.004
_refine_ls_structure_factor_coef Fsqd
_refine_ls_weighting_details 'calc w=1/[\s^2^(Fo^2^)+(0.0943P)^2^+0.0938P] where P=(Fo^2^+2Fc^2^)/3'
_refine_ls_weighting_scheme calc
_refine_ls_wR_factor_gt 0.1287
_refine_ls_wR_factor_ref 0.1372
_reflns_number_gt 3049
_reflns_number_total 3513
_reflns_threshold_expression >2sigma(I)
_cod_data_source_file ol4034513_si_001.cif
_cod_data_source_block 1
_cod_depositor_comments
;
The following automatic conversions were performed:

'_symmetry_cell_setting' value 'Triclinic' changed to 'triclinic'
according to
/usr/data/users/saulius/automatic-downloads/current/ACS/lib/dictionaries/cif_core.dic
dictionary named 'cif_core.dic' version 2.4.2 from 2011-04-26.

Automatic conversion script
Id: cif_fix_values 2281 2013-09-26 08:29:07Z andrius 
;
_cod_original_cell_volume 860.9(3)
_cod_original_sg_symbol_H-M p-1
_cod_database_code 1513412

loop_
_symmetry_equiv_pos_as_xyz
'x, y, z'
'-x, -y, -z'

loop_
_atom_site_label
_atom_site_type_symbol
_atom_site_fract_x
_atom_site_fract_y
_atom_site_fract_z
_atom_site_U_iso_or_equiv
_atom_site_adp_type
_atom_site_occupancy
_atom_site_symmetry_multiplicity
_atom_site_calc_flag
Cl1 Cl 0.35980(5) 0.21890(5) 0.05899(5) 0.06038(18) Uani 1 1 d
N1 N -0.09642(14) 0.64118(13) 0.32026(11) 0.0371(3) Uani 1 1 d
C2 C 0.08152(18) 0.23701(15) 0.16015(13) 0.0383(3) Uani 1 1 d
C3 C 0.03246(17) 0.58318(15) 0.31099(14) 0.0381(3) Uani 1 1 d
C4 C 0.18942(18) 0.15609(16) 0.12739(14) 0.0415(3) Uani 1 1 d
C5 C 0.00088(18) 0.46818(15) 0.19118(14) 0.0386(3) Uani 1 1 d
C6 C 0.17264(17) 0.64548(16) 0.41661(14) 0.0395(3) Uani 1 1 d
C7 C -0.20987(18) 0.56340(16) 0.20586(14) 0.0395(3) Uani 1 1 d
C8 C -0.14985(19) 0.45594(16) 0.12513(14) 0.0405(3) Uani 1 1 d
C9 C 0.1120(2) 0.38002(17) 0.13760(16) 0.0426(3) Uani 1 1 d
C10 C -0.0533(2) 0.17931(18) 0.21179(15) 0.0479(4) Uani 1 1 d
C11 C -0.1246(2) 0.75103(17) 0.42403(15) 0.0435(3) Uani 1 1 d
C12 C -0.2289(2) 0.35447(17) -0.00274(15) 0.0459(4) Uani 1 1 d
C13 C 0.2574(2) 0.79554(18) 0.46665(17) 0.0483(4) Uani 1 1 d
C14 C 0.1666(2) 0.02463(18) 0.14539(17) 0.0522(4) Uani 1 1 d
C15 C -0.3514(2) 0.60419(19) 0.19606(17) 0.0489(4) Uani 1 1 d
C16 C 0.2239(2) 0.5542(2) 0.46749(17) 0.0495(4) Uani 1 1 d
C17 C -0.3768(2) 0.7139(2) 0.29766(19) 0.0549(4) Uani 1 1 d
N2 N -0.2929(2) 0.27405(18) -0.10555(15) 0.0626(4) Uani 1 1 d
C19 C -0.0786(3) 0.04677(19) 0.22904(16) 0.0554(4) Uani 1 1 d
C20 C 0.3862(2) 0.8532(2) 0.56771(19) 0.0593(5) Uani 1 1 d
C21 C 0.0315(3) -0.02941(18) 0.19694(17) 0.0578(5) Uani 1 1 d
C22 C -0.2614(2) 0.78730(19) 0.41420(18) 0.0516(4) Uani 1 1 d
C23 C 0.4341(2) 0.7621(3) 0.61878(19) 0.0658(5) Uani 1 1 d
C24 C 0.3547(2) 0.6121(3) 0.5670(2) 0.0625(5) Uani 1 1 d
H1 H -0.042(2) 0.793(2) 0.4974(18) 0.046(4) Uiso 1 1 d
H2 H -0.426(2) 0.550(2) 0.1153(19) 0.052(5) Uiso 1 1 d
H3 H 0.104(2) 0.355(2) 0.046(2) 0.054(5) Uiso 1 1 d
H4 H 0.224(3) 0.443(2) 0.1797(19) 0.056(5) Uiso 1 1 d
H5 H 0.227(3) 0.860(3) 0.424(2) 0.080(7) Uiso 1 1 d
H6 H -0.129(3) 0.230(2) 0.229(2) 0.063(6) Uiso 1 1 d
H7 H 0.244(3) -0.029(3) 0.117(2) 0.075(7) Uiso 1 1 d
H8 H 0.446(3) 0.955(3) 0.594(2) 0.074(7) Uiso 1 1 d
H9 H 0.166(3) 0.451(3) 0.433(2) 0.063(6) Uiso 1 1 d
H10 H -0.282(3) 0.866(2) 0.490(2) 0.066(6) Uiso 1 1 d
H11 H 0.016(3) -0.122(2) 0.208(2) 0.063(6) Uiso 1 1 d
H12 H -0.479(3) 0.737(3) 0.284(2) 0.069(6) Uiso 1 1 d
H13 H -0.170(3) 0.014(2) 0.264(2) 0.064(6) Uiso 1 1 d
H14 H 0.525(3) 0.804(2) 0.687(2) 0.070(6) Uiso 1 1 d
H15 H 0.389(3) 0.549(3) 0.602(2) 0.070(6) Uiso 1 1 d

loop_
_atom_site_aniso_label
_atom_site_aniso_U_11
_atom_site_aniso_U_22
_atom_site_aniso_U_33
_atom_site_aniso_U_23
_atom_site_aniso_U_13
_atom_site_aniso_U_12
Cl1 0.0472(3) 0.0570(3) 0.0797(3) 0.0262(2) 0.0169(2) 0.0182(2)
N1 0.0401(6) 0.0360(6) 0.0382(6) 0.0170(5) 0.0049(5) 0.0123(5)
C2 0.0456(8) 0.0345(7) 0.0305(6) 0.0098(5) 0.0023(5) 0.0091(6)
C3 0.0416(7) 0.0380(7) 0.0403(7) 0.0196(6) 0.0083(6) 0.0143(6)
C4 0.0434(8) 0.0370(7) 0.0380(7) 0.0105(6) -0.0009(6) 0.0085(6)
C5 0.0440(7) 0.0368(7) 0.0394(7) 0.0194(6) 0.0079(6) 0.0124(6)
C6 0.0381(7) 0.0454(8) 0.0380(7) 0.0184(6) 0.0085(6) 0.0135(6)
C7 0.0438(8) 0.0380(7) 0.0404(7) 0.0204(6) 0.0037(6) 0.0110(6)
C8 0.0471(8) 0.0380(7) 0.0376(7) 0.0172(6) 0.0035(6) 0.0113(6)
C9 0.0506(9) 0.0407(8) 0.0433(8) 0.0200(6) 0.0138(6) 0.0176(7)
C10 0.0576(9) 0.0438(8) 0.0416(8) 0.0151(6) 0.0144(7) 0.0143(7)
C11 0.0472(8) 0.0402(8) 0.0430(8) 0.0146(6) 0.0075(6) 0.0143(6)
C12 0.0549(9) 0.0415(8) 0.0429(8) 0.0182(7) 0.0042(7) 0.0143(7)
C13 0.0453(8) 0.0456(8) 0.0526(9) 0.0183(7) 0.0070(7) 0.0117(7)
C14 0.0636(10) 0.0378(8) 0.0512(9) 0.0116(7) -0.0023(7) 0.0174(7)
C15 0.0454(8) 0.0507(9) 0.0549(9) 0.0253(7) -0.0001(7) 0.0152(7)
C16 0.0485(9) 0.0545(10) 0.0530(9) 0.0293(8) 0.0071(7) 0.0155(7)
C17 0.0483(9) 0.0541(9) 0.0709(11) 0.0270(8) 0.0081(8) 0.0241(8)
N2 0.0738(10) 0.0551(9) 0.0496(8) 0.0115(7) -0.0059(7) 0.0183(8)
C19 0.0742(12) 0.0429(8) 0.0422(8) 0.0166(7) 0.0164(8) 0.0055(8)
C20 0.0453(9) 0.0593(11) 0.0577(10) 0.0131(8) 0.0040(7) 0.0038(8)
C21 0.0879(13) 0.0341(8) 0.0461(9) 0.0159(7) 0.0032(8) 0.0105(8)
C22 0.0540(9) 0.0443(8) 0.0592(9) 0.0177(7) 0.0142(7) 0.0204(7)
C23 0.0434(9) 0.0928(15) 0.0522(10) 0.0285(10) -0.0034(8) 0.0065(9)
C24 0.0516(10) 0.0863(14) 0.0637(11) 0.0454(10) 0.0035(8) 0.0212(9)

loop_
_atom_type_symbol
_atom_type_description
_atom_type_scat_dispersion_real
_atom_type_scat_dispersion_imag
_atom_type_scat_source
C C 0.0033 0.0016 'International Tables Vol C Tables 4.2.6.8 and 6.1.1.4'
H H 0.0000 0.0000 'International Tables Vol C Tables 4.2.6.8 and 6.1.1.4'
N N 0.0061 0.0033 'International Tables Vol C Tables 4.2.6.8 and 6.1.1.4'
Cl Cl 0.1484 0.1585 'International Tables Vol C Tables 4.2.6.8 and 6.1.1.4'

loop_
_geom_angle_atom_site_label_1
_geom_angle_atom_site_label_2
_geom_angle_atom_site_label_3
_geom_angle
C11 N1 C3 129.38(13)
C11 N1 C7 120.93(13)
C3 N1 C7 109.57(12)
C10 C2 C4 116.91(14)
C10 C2 C9 122.82(14)
C4 C2 C9 120.27(13)
C5 C3 N1 107.79(13)
C5 C3 C6 130.44(13)
N1 C3 C6 121.76(13)
C14 C4 C2 122.49(15)
C14 C4 Cl1 117.66(13)
C2 C4 Cl1 119.85(11)
C3 C5 C8 107.58(13)
C3 C5 C9 125.65(14)
C8 C5 C9 126.64(14)
C16 C6 C13 118.77(15)
C16 C6 C3 120.10(14)
C13 C6 C3 121.13(14)
C8 C7 N1 106.53(13)
C8 C7 C15 134.93(15)
N1 C7 C15 118.53(14)
C7 C8 C12 124.15(14)
C7 C8 C5 108.52(13)
C12 C8 C5 127.32(15)
C5 C9 C2 116.20(13)
C19 C10 C2 121.20(17)
C22 C11 N1 119.89(15)
N2 C12 C8 179.35(17)
C20 C13 C6 120.61(17)
C21 C14 C4 119.07(17)
C17 C15 C7 120.06(16)
C24 C16 C6 120.39(18)
C15 C17 C22 119.87(16)
C21 C19 C10 120.30(17)
C23 C20 C13 120.07(18)
C19 C21 C14 120.02(15)
C11 C22 C17 120.66(16)
C20 C23 C24 120.00(17)
C16 C24 C23 120.10(18)

loop_
_geom_bond_atom_site_label_1
_geom_bond_atom_site_label_2
_geom_bond_distance
Cl1 C4 1.7447(17)
N1 C11 1.377(2)
N1 C3 1.3938(19)
N1 C7 1.3946(19)
C2 C10 1.390(2)
C2 C4 1.391(2)
C2 C9 1.515(2)
C3 C5 1.377(2)
C3 C6 1.472(2)
C4 C14 1.383(2)
C5 C8 1.420(2)
C5 C9 1.497(2)
C6 C16 1.392(2)
C6 C13 1.395(2)
C7 C8 1.391(2)
C7 C15 1.412(2)
C8 C12 1.423(2)
C10 C19 1.387(2)
C11 C22 1.347(2)
C12 N2 1.142(2)
C13 C20 1.379(3)
C14 C21 1.379(3)
C15 C17 1.353(3)
C16 C24 1.381(3)
C17 C22 1.417(3)
C19 C21 1.374(3)
C20 C23 1.378(3)
C23 C24 1.386(3)
